data_7227850
loop_
_publ_author_name
'Kamatchi, Thangavel Sathiya'
'Chitrapriya, Nataraj'
'Ashok Kumar, Sarvana Loganthan'
'Jung, Jang Yoon'
'Puschmann, Horst'
'Fronczek, Frank R.'
'Natarajan, Karuppannan'

_publ_section_title
;
 The effect of incorporating carboxylic acid functionalities into
 2,2&#x2032;-bipyridine on the biological activity of the complexes
 formed: synthesis, structure, DNA/protein interaction, antioxidant
 activity and cytotoxicity
;
_journal_issue 27
_journal_name_full 'RSC Adv.'
_journal_page_first 16428
_journal_paper_doi 10.1039/C7RA00425G
_journal_volume 7
_journal_year 2017
_chemical_absolute_configuration ad
_chemical_formula_moiety 'C14 H20 Cl2 N2 O2 Ru S2'
_chemical_formula_sum 'C14 H20 Cl2 N2 O2 Ru S2'
_chemical_formula_weight 484.41
_chemical_name_systematic
;
?
;
_space_group_crystal_system orthorhombic
_space_group_IT_number 29
_space_group_name_Hall 'P 2c -2ac'
_space_group_name_H-M_alt 'P c a 21'
_symmetry_space_group_name_Hall 'P 2c -2ac'
_symmetry_space_group_name_H-M 'P c a 21'
_atom_sites_solution_hydrogens geom
_atom_sites_solution_primary direct
_atom_sites_solution_secondary difmap
_audit_creation_date 2012-03-01
_audit_creation_method
;
Olex2 1.1
(compiled Nov 1 2011 20:42:30, GUI svn.r3906)
;
_audit_update_record
;
2012-03-02 deposited with the CCDC.
2017-02-27 downloaded from the CCDC.
;
_cell_angle_alpha 90.00
_cell_angle_beta 90.00
_cell_angle_gamma 90.00
_cell_formula_units_Z 8
_cell_length_a 27.7264(7)
_cell_length_b 7.7631(3)
_cell_length_c 16.5025(7)
_cell_measurement_temperature 120
_cell_measurement_theta_max 32.6610
_cell_measurement_theta_min 2.5695
_cell_volume 3552.0(2)
_computing_cell_refinement
;
CrysAlisPro, Agilent Technologies,
Version 1.171.35.15 (release 03-08-2011 CrysAlis171 .NET)
(compiled Aug 3 2011,13:03:54)
;
_computing_data_collection
;
CrysAlisPro, Agilent Technologies,
Version 1.171.35.15 (release 03-08-2011 CrysAlis171 .NET)
(compiled Aug 3 2011,13:03:54)
;
_computing_data_reduction
;
CrysAlisPro, Agilent Technologies,
Version 1.171.35.15 (release 03-08-2011 CrysAlis171 .NET)
(compiled Aug 3 2011,13:03:54)
;
_computing_molecular_graphics
;
O. V. Dolomanov, L. J. Bourhis, R. J. Gildea, J. A. K. Howard and H. Puschmann,
OLEX2: a complete structure solution, refinement and analysis program.
J. Appl. Cryst. (2009). 42, 339-341.
;
_computing_publication_material
;
O. V. Dolomanov, L. J. Bourhis, R. J. Gildea, J. A. K. Howard and H. Puschmann,
OLEX2: a complete structure solution, refinement and analysis program.
J. Appl. Cryst. (2009). 42, 339-341.
;
_computing_structure_refinement
;
olex2.refine (L.J. Bourhis, O.V. Dolomanov, R.J. Gildea, J.A.K. Howard,
H. Puschmann, in preparation, 2011)
;
_computing_structure_solution
;
SHELXS, G.M. Sheldrick, Acta Cryst.
(2008). A64, 112-122
;
_diffrn_ambient_temperature 393.15
_diffrn_detector_area_resol_mean 16.1511
_diffrn_measured_fraction_theta_full 0.999
_diffrn_measured_fraction_theta_max 0.999
_diffrn_measurement_details
;
#__ type_ start__ end____ width___ exp.time_
1 omega -99.00 8.00 1.0000 10.2700
omega____ theta____ kappa____ phi______ frames
- -26.3429 -19.0000 60.0000 107

#__ type_ start__ end____ width___ exp.time_
2 omega -41.00 42.00 1.0000 10.2700
omega____ theta____ kappa____ phi______ frames
- -26.3429 57.0000 -120.0000 83

#__ type_ start__ end____ width___ exp.time_
3 omega -84.00 -47.00 1.0000 10.2700
omega____ theta____ kappa____ phi______ frames
- -26.3429 -179.0000 -150.0000 37

#__ type_ start__ end____ width___ exp.time_
4 omega 71.00 100.00 1.0000 10.2700
omega____ theta____ kappa____ phi______ frames
- 26.9679 179.0000 0.0000 29

#__ type_ start__ end____ width___ exp.time_
5 omega -96.00 4.00 1.0000 10.2700
omega____ theta____ kappa____ phi______ frames
- -26.3429 -77.0000 0.0000 100

#__ type_ start__ end____ width___ exp.time_
6 omega -99.00 18.00 1.0000 10.2700
omega____ theta____ kappa____ phi______ frames
- -26.3429 -19.0000 -150.0000 117

#__ type_ start__ end____ width___ exp.time_
7 omega -95.00 -5.00 1.0000 10.2700
omega____ theta____ kappa____ phi______ frames
- -26.3429 -57.0000 -180.0000 90

#__ type_ start__ end____ width___ exp.time_
8 omega -3.00 69.00 1.0000 10.2700
omega____ theta____ kappa____ phi______ frames
- 26.9679 -100.0000 0.0000 72

#__ type_ start__ end____ width___ exp.time_
9 omega 56.00 103.00 1.0000 10.2700
omega____ theta____ kappa____ phi______ frames
- 26.9679 179.0000 -120.0000 47

#__ type_ start__ end____ width___ exp.time_
10 omega 53.00 103.00 1.0000 10.2700
omega____ theta____ kappa____ phi______ frames
- 26.9679 -179.0000 150.0000 50

#__ type_ start__ end____ width___ exp.time_
11 omega -103.00 -39.00 1.0000 10.2700
omega____ theta____ kappa____ phi______ frames
- -26.3429 179.0000 90.0000 64
;
_diffrn_measurement_device_type 'Xcalibur, Sapphire3, Gemini ultra'
_diffrn_measurement_method '\w scans'
_diffrn_orient_matrix_UB_11 0.0710369625
_diffrn_orient_matrix_UB_12 -0.0195477419
_diffrn_orient_matrix_UB_13 -0.0111128846
_diffrn_orient_matrix_UB_21 0.0566892981
_diffrn_orient_matrix_UB_22 0.0188846446
_diffrn_orient_matrix_UB_23 0.0166153478
_diffrn_orient_matrix_UB_31 -0.0095569045
_diffrn_orient_matrix_UB_32 -0.0332801234
_diffrn_orient_matrix_UB_33 0.0159556722
_diffrn_radiation_monochromator graphite
_diffrn_radiation_type 'Mo K\a'
_diffrn_radiation_wavelength 0.7107
_diffrn_reflns_av_R_equivalents 0.0547
_diffrn_reflns_av_unetI/netI 0.0329
_diffrn_reflns_limit_h_max 36
_diffrn_reflns_limit_h_min -36
_diffrn_reflns_limit_k_max 10
_diffrn_reflns_limit_k_min -10
_diffrn_reflns_limit_l_max 21
_diffrn_reflns_limit_l_min -21
_diffrn_reflns_number 52055
_diffrn_reflns_theta_full 26.00
_diffrn_reflns_theta_max 27.50
_diffrn_reflns_theta_min 2.62
_diffrn_source 'Enhance (Mo) X-ray Source'
_exptl_absorpt_coefficient_mu 1.427
_exptl_absorpt_correction_T_max 0.969
_exptl_absorpt_correction_T_min 0.947
_exptl_absorpt_correction_type analytical
_exptl_absorpt_process_details
;
CrysAlisPro, Agilent Technologies,
Version 1.171.35.15 (release 03-08-2011 CrysAlis171 .NET)
(compiled Aug 3 2011,13:03:54)
Analytical numeric absorption correction using a multifaceted crystal
model based on expressions derived by R.C. Clark & J.S. Reid.
(Clark, R. C. & Reid, J. S. (1995). Acta Cryst. A51, 887-897)
;
_exptl_crystal_colour 'dull whitish pink'
_exptl_crystal_colour_lustre dull
_exptl_crystal_colour_modifier whitish
_exptl_crystal_colour_primary pink
_exptl_crystal_density_diffrn 1.812
_exptl_crystal_density_method 'not measured'
_exptl_crystal_description irregular
_exptl_crystal_F_000 1952
_exptl_crystal_size_max 0.4681
_exptl_crystal_size_mid 0.3643
_exptl_crystal_size_min 0.2563
_refine_diff_density_max 2.499
_refine_diff_density_min -0.894
_refine_diff_density_rms 0.115
_refine_ls_abs_structure_details 'Flack H D (1983), Acta Cryst. A39, 876-881'
_refine_ls_abs_structure_Flack 0.03(3)
_refine_ls_extinction_method none
_refine_ls_goodness_of_fit_ref 1.135
_refine_ls_hydrogen_treatment constr
_refine_ls_matrix_type full
_refine_ls_number_parameters 423
_refine_ls_number_reflns 8137
_refine_ls_number_restraints 1
_refine_ls_restrained_S_all 1.135
_refine_ls_R_factor_all 0.0324
_refine_ls_R_factor_gt 0.0314
_refine_ls_shift/su_max 0.001
_refine_ls_shift/su_mean 0.000
_refine_ls_structure_factor_coef Fsqd
_refine_ls_weighting_details 'calc w=1/[\s^2^(Fo^2^)+(0.0314P)^2^+4.6821P] where P=(Fo^2^+2Fc^2^)/3'
_refine_ls_weighting_scheme calc
_refine_ls_wR_factor_gt 0.0736
_refine_ls_wR_factor_ref 0.0743
_reflns_number_gt 7946
_reflns_number_total 8137
_reflns_threshold_expression >2sigma(I)
_cod_data_source_file c7ra00425g2.cif
_cod_data_source_block '[Ru(C10H8N2(DMSO)2Cl2]'
_cod_depositor_comments
;
The following automatic conversions were performed:

'_refine_ls_hydrogen_treatment' value 'constr.' was replaced with the
value 'constr' as specified in the replacement file
'src/cod-tools/trunk/data/replacement-values/replacement_values.lst'.

Automatic conversion script
Id: cif_fix_values 5376 2017-05-30 11:51:03Z andrius 
;
_cod_original_cell_volume 3552.1(2)
_cod_database_code 7227850
_chemical_oxdiff_formula 'C11 H10 S O2'
_reflns_odcompleteness_completeness 99.81
_reflns_odcompleteness_iscentric 1
_reflns_odcompleteness_theta 26.32

loop_
_space_group_symop_id
_space_group_symop_operation_xyz
1 'x, y, z'
2 '-x, -y, z+1/2'
3 '-x+1/2, y, z+1/2'
4 'x+1/2, -y, z'

loop_
_atom_site_label
_atom_site_type_symbol
_atom_site_fract_x
_atom_site_fract_y
_atom_site_fract_z
_atom_site_U_iso_or_equiv
_atom_site_adp_type
_atom_site_occupancy
_atom_site_symmetry_multiplicity
_atom_site_calc_flag
_atom_site_refinement_flags
Ru1A Ru 0.004541(10) 0.92482(4) -0.003557(19) 0.01139(7) Uani 1 1 d .
S1A S 0.03762(3) 0.80686(12) 0.10667(5) 0.01283(18) Uani 1 1 d .
S2A S -0.02476(4) 1.15498(13) 0.06785(6) 0.0162(2) Uani 1 1 d .
Cl1A Cl -0.07295(3) 0.78691(13) 0.01640(6) 0.0199(2) Uani 1 1 d .
Ru1B Ru 0.247350(10) 0.61132(4) 0.18691(2) 0.01086(7) Uani 1 1 d .
S1B S 0.21646(3) 0.72241(12) 0.07315(6) 0.01298(18) Uani 1 1 d .
Cl1B Cl 0.32319(3) 0.76215(12) 0.17133(6) 0.0178(2) Uani 1 1 d .
Cl2A Cl -0.02460(4) 1.04154(13) -0.13118(6) 0.0180(2) Uani 1 1 d .
O1B O 0.18852(11) 0.6013(4) 0.02255(18) 0.0199(6) Uani 1 1 d .
O1A O 0.06564(11) 0.9261(4) 0.15896(17) 0.0186(6) Uani 1 1 d .
N2A N 0.07177(12) 1.0209(4) -0.0357(2) 0.0109(6) Uani 1 1 d .
N1A N 0.03138(11) 0.7280(4) -0.07683(19) 0.0124(6) Uani 1 1 d .
C6A C 0.09177(14) 1.1698(5) -0.0102(3) 0.0144(7) Uani 1 1 d .
H6A H 0.0756 1.2338 0.0307 0.017 Uiso 1 1 calc R
C11A C 0.07666(15) 0.6317(5) 0.0807(3) 0.0175(8) Uani 1 1 d .
H11D H 0.0577 0.5390 0.0560 0.026 Uiso 1 1 calc R
H11E H 0.0926 0.5887 0.1297 0.026 Uiso 1 1 calc R
H11F H 0.1011 0.6717 0.0421 0.026 Uiso 1 1 calc R
C10A C 0.09567(14) 0.9289(5) -0.0927(2) 0.0144(8) Uani 1 1 d .
C1A C 0.00971(15) 0.5761(5) -0.0888(3) 0.0177(8) Uani 1 1 d .
H1A H -0.0206 0.5545 -0.0638 0.021 Uiso 1 1 calc R
C12A C -0.00182(16) 0.6876(6) 0.1716(3) 0.0208(9) Uani 1 1 d .
H12D H 0.0171 0.6303 0.2139 0.031 Uiso 1 1 calc R
H12E H -0.0191 0.6009 0.1398 0.031 Uiso 1 1 calc R
H12F H -0.0251 0.7662 0.1968 0.031 Uiso 1 1 calc R
C12B C 0.25638(16) 0.8352(6) 0.0068(3) 0.0228(9) Uani 1 1 d .
H12A H 0.2812 0.7560 -0.0131 0.034 Uiso 1 1 calc R
H12B H 0.2717 0.9302 0.0362 0.034 Uiso 1 1 calc R
H12C H 0.2381 0.8813 -0.0392 0.034 Uiso 1 1 calc R
C5A C 0.07422(14) 0.7605(5) -0.1134(2) 0.0144(8) Uani 1 1 d .
C11B C 0.17801(15) 0.9007(5) 0.0952(3) 0.0186(8) Uani 1 1 d .
H11A H 0.1538 0.8660 0.1353 0.028 Uiso 1 1 calc R
H11B H 0.1618 0.9382 0.0454 0.028 Uiso 1 1 calc R
H11C H 0.1973 0.9958 0.1170 0.028 Uiso 1 1 calc R
S2B S 0.28141(4) 0.38090(13) 0.12197(6) 0.0175(2) Uani 1 1 d .
N2B N 0.21667(12) 0.8040(4) 0.25875(19) 0.0125(6) Uani 1 1 d .
C9A C 0.13873(16) 0.9873(6) -0.1269(3) 0.0183(9) Uani 1 1 d .
H9A H 0.1545 0.9215 -0.1676 0.022 Uiso 1 1 calc R
C8A C 0.15824(15) 1.1421(5) -0.1009(3) 0.0192(8) Uani 1 1 d .
H8A H 0.1873 1.1846 -0.1239 0.023 Uiso 1 1 calc R
N1B N 0.18044(12) 0.5037(4) 0.2133(2) 0.0125(7) Uani 1 1 d .
C3A C 0.07409(17) 0.4824(5) -0.1728(3) 0.0201(9) Uani 1 1 d .
H3A H 0.0888 0.3965 -0.2056 0.024 Uiso 1 1 calc R
C2A C 0.03018(16) 0.4506(6) -0.1365(3) 0.0210(9) Uani 1 1 d .
H2A H 0.0143 0.3434 -0.1443 0.025 Uiso 1 1 calc R
C7A C 0.13467(15) 1.2338(5) -0.0407(3) 0.0180(8) Uani 1 1 d .
H7A H 0.1477 1.3387 -0.0208 0.022 Uiso 1 1 calc R
C3B C 0.09499(16) 0.3675(6) 0.2733(3) 0.0233(9) Uani 1 1 d .
H3B H 0.0668 0.3176 0.2961 0.028 Uiso 1 1 calc R
C14B C 0.11182(16) 0.5230(6) 0.3008(3) 0.0208(9) Uani 1 1 d .
H14B H 0.0943 0.5842 0.3411 0.025 Uiso 1 1 calc R
C5B C 0.15450(14) 0.5919(5) 0.2701(3) 0.0153(8) Uani 1 1 d .
C14A C 0.09661(16) 0.6387(6) -0.1615(3) 0.0203(9) Uani 1 1 d .
H14A H 0.1268 0.6622 -0.1862 0.024 Uiso 1 1 calc R
C10B C 0.17349(14) 0.7607(5) 0.2933(2) 0.0152(8) Uani 1 1 d .
O3B O 0.25374(12) 0.2188(4) 0.1146(2) 0.0316(8) Uani 1 1 d .
C1B C 0.16224(14) 0.3565(5) 0.1835(3) 0.0161(7) Uani 1 1 d .
H1B H 0.1792 0.2993 0.1413 0.019 Uiso 1 1 calc R
C1CB C 0.33675(16) 0.3224(6) 0.1685(3) 0.0242(10) Uani 1 1 d .
H1CA H 0.3583 0.4225 0.1697 0.036 Uiso 1 1 calc R
H1CB H 0.3519 0.2294 0.1374 0.036 Uiso 1 1 calc R
H1CC H 0.3306 0.2830 0.2239 0.036 Uiso 1 1 calc R
C8B C 0.16880(16) 1.0365(6) 0.3573(3) 0.0205(9) Uani 1 1 d .
H8B H 0.1522 1.1166 0.3907 0.025 Uiso 1 1 calc R
C6B C 0.23495(15) 0.9599(5) 0.2747(3) 0.0167(8) Uani 1 1 d .
H6B H 0.2650 0.9897 0.2509 0.020 Uiso 1 1 calc R
C7B C 0.21282(16) 1.0796(5) 0.3236(3) 0.0201(9) Uani 1 1 d .
H7B H 0.2273 1.1883 0.3339 0.024 Uiso 1 1 calc R
C2B C 0.11955(15) 0.2846(5) 0.2120(3) 0.0191(8) Uani 1 1 d .
H2B H 0.1075 0.1802 0.1897 0.023 Uiso 1 1 calc R
C9B C 0.14916(15) 0.8772(6) 0.3423(3) 0.0187(8) Uani 1 1 d .
H9B H 0.1190 0.8468 0.3654 0.022 Uiso 1 1 calc R
Cl2B Cl 0.27385(4) 0.49793(13) 0.31682(6) 0.0173(2) Uani 1 1 d .
C1BB C 0.30376(17) 0.4260(6) 0.0226(3) 0.0260(10) Uani 1 1 d .
H1BA H 0.2766 0.4487 -0.0140 0.039 Uiso 1 1 calc R
H1BB H 0.3221 0.3267 0.0026 0.039 Uiso 1 1 calc R
H1BC H 0.3248 0.5273 0.0245 0.039 Uiso 1 1 calc R
O3A O 0.00589(11) 1.3107(4) 0.0780(2) 0.0281(7) Uani 1 1 d .
C1BA C -0.04632(17) 1.1054(6) 0.1674(3) 0.0234(10) Uani 1 1 d .
H1BD H -0.0617 1.2076 0.1908 0.035 Uiso 1 1 calc R
H1BE H -0.0192 1.0700 0.2017 0.035 Uiso 1 1 calc R
H1BF H -0.0699 1.0115 0.1642 0.035 Uiso 1 1 calc R
C1CA C -0.07943(15) 1.2314(5) 0.0245(3) 0.0204(9) Uani 1 1 d .
H1CD H -0.0914 1.3293 0.0562 0.031 Uiso 1 1 calc R
H1CE H -0.1035 1.1390 0.0248 0.031 Uiso 1 1 calc R
H1CF H -0.0735 1.2682 -0.0314 0.031 Uiso 1 1 calc R

loop_
_atom_site_aniso_label
_atom_site_aniso_U_11
_atom_site_aniso_U_22
_atom_site_aniso_U_33
_atom_site_aniso_U_23
_atom_site_aniso_U_13
_atom_site_aniso_U_12
Ru1A 0.01072(13) 0.01268(13) 0.01077(12) -0.00012(12) 0.00057(12) -0.00099(11)
S1A 0.0148(4) 0.0123(4) 0.0115(4) 0.0009(3) 0.0010(4) -0.0014(3)
S2A 0.0162(5) 0.0163(5) 0.0160(5) -0.0008(4) 0.0026(4) 0.0016(4)
Cl1A 0.0142(4) 0.0249(5) 0.0207(5) 0.0011(4) 0.0022(4) -0.0052(4)
Ru1B 0.01046(13) 0.01195(12) 0.01018(12) 0.00062(13) 0.00032(11) 0.00024(11)
S1B 0.0147(4) 0.0136(4) 0.0106(4) 0.0013(3) -0.0006(4) -0.0010(3)
Cl1B 0.0135(4) 0.0215(5) 0.0183(5) 0.0010(4) 0.0005(4) -0.0034(3)
Cl2A 0.0170(5) 0.0216(5) 0.0153(5) 0.0034(4) -0.0030(4) -0.0002(4)
O1B 0.0254(15) 0.0200(14) 0.0142(13) -0.0042(11) -0.0040(12) -0.0025(12)
O1A 0.0217(15) 0.0208(15) 0.0134(13) -0.0034(11) -0.0021(12) -0.0026(12)
N2A 0.0112(16) 0.0130(15) 0.0085(15) 0.0027(12) -0.0010(13) 0.0020(12)
N1A 0.0132(15) 0.0145(15) 0.0095(16) 0.0001(12) -0.0003(12) -0.0022(12)
C6A 0.0192(18) 0.0106(16) 0.0134(17) 0.0015(15) -0.0038(17) 0.0002(14)
C11A 0.0194(19) 0.0167(19) 0.0163(19) 0.0017(16) -0.0033(17) 0.0031(15)
C10A 0.0143(18) 0.0193(19) 0.0095(17) 0.0037(14) -0.0017(15) -0.0004(15)
C1A 0.018(2) 0.022(2) 0.0134(19) -0.0011(15) -0.0015(16) -0.0045(16)
C12A 0.025(2) 0.022(2) 0.016(2) 0.0023(16) 0.0039(16) -0.0022(16)
C12B 0.025(2) 0.028(2) 0.016(2) 0.0102(18) 0.0023(18) -0.0002(17)
C5A 0.0171(19) 0.0194(19) 0.0067(17) 0.0000(14) -0.0009(15) -0.0016(15)
C11B 0.019(2) 0.019(2) 0.018(2) 0.0020(16) -0.0022(17) 0.0015(15)
S2B 0.0169(5) 0.0170(5) 0.0186(5) -0.0015(4) 0.0033(4) 0.0016(4)
N2B 0.0131(16) 0.0158(16) 0.0087(14) 0.0031(13) -0.0025(12) -0.0002(12)
C9A 0.019(2) 0.023(2) 0.013(2) 0.0023(16) 0.0052(17) -0.0002(16)
C8A 0.0172(19) 0.020(2) 0.020(2) 0.0077(17) 0.0022(17) -0.0029(16)
N1B 0.0145(16) 0.0119(15) 0.0110(15) 0.0031(11) -0.0004(14) 0.0023(13)
C3A 0.031(2) 0.016(2) 0.014(2) -0.0028(15) -0.0063(19) 0.0050(17)
C2A 0.029(2) 0.020(2) 0.0131(19) -0.0016(16) -0.0046(18) -0.0004(18)
C7A 0.0187(19) 0.0128(18) 0.022(2) 0.0040(15) -0.0040(16) -0.0037(15)
C3B 0.018(2) 0.027(2) 0.025(2) 0.0046(18) 0.0042(18) -0.0059(17)
C14B 0.017(2) 0.030(2) 0.016(2) -0.0006(17) 0.0051(17) -0.0012(17)
C5B 0.0141(19) 0.018(2) 0.0141(19) 0.0011(15) -0.0005(16) -0.0003(15)
C14A 0.022(2) 0.023(2) 0.0156(19) -0.0019(17) 0.0027(17) 0.0032(17)
C10B 0.0148(18) 0.0172(19) 0.0136(18) 0.0036(15) 0.0014(15) 0.0031(15)
O3B 0.0273(17) 0.0160(15) 0.052(2) -0.0080(15) 0.0100(16) -0.0015(13)
C1B 0.0183(18) 0.0156(18) 0.0144(17) 0.0026(17) -0.0038(17) -0.0020(14)
C1CB 0.023(2) 0.026(2) 0.023(2) -0.0012(18) 0.0035(18) 0.0145(18)
C8B 0.024(2) 0.021(2) 0.017(2) -0.0038(16) 0.0015(18) 0.0075(17)
C6B 0.0167(19) 0.0176(19) 0.016(2) 0.0037(15) -0.0020(17) 0.0012(15)
C7B 0.025(2) 0.0159(19) 0.020(2) -0.0035(16) -0.0106(18) 0.0030(16)
C2B 0.019(2) 0.0162(19) 0.022(2) 0.0019(15) -0.0043(16) -0.0032(16)
C9B 0.018(2) 0.024(2) 0.0136(19) 0.0012(16) 0.0034(16) 0.0019(17)
Cl2B 0.0191(5) 0.0188(5) 0.0140(5) 0.0030(4) -0.0028(4) 0.0013(3)
C1BB 0.027(2) 0.030(2) 0.021(2) -0.0015(18) 0.0061(18) 0.0074(19)
O3A 0.0260(17) 0.0198(16) 0.0384(19) -0.0077(14) 0.0075(15) -0.0017(13)
C1BA 0.030(2) 0.025(2) 0.015(2) 0.0002(16) 0.0059(18) 0.0051(18)
C1CA 0.022(2) 0.0167(19) 0.023(2) 0.0011(16) -0.0037(17) 0.0119(16)

loop_
_atom_type_symbol
_atom_type_description
_atom_type_scat_dispersion_real
_atom_type_scat_dispersion_imag
_atom_type_scat_source
C C 0.0033 0.0016 'International Tables Vol C Tables 4.2.6.8 and 6.1.1.4'
H H 0.0000 0.0000 'International Tables Vol C Tables 4.2.6.8 and 6.1.1.4'
Cl Cl 0.1484 0.1585 'International Tables Vol C Tables 4.2.6.8 and 6.1.1.4'
N N 0.0061 0.0033 'International Tables Vol C Tables 4.2.6.8 and 6.1.1.4'
O O 0.0106 0.0060 'International Tables Vol C Tables 4.2.6.8 and 6.1.1.4'
Ru Ru -1.2594 0.8363 'International Tables Vol C Tables 4.2.6.8 and 6.1.1.4'
S S 0.1246 0.1234 'International Tables Vol C Tables 4.2.6.8 and 6.1.1.4'

loop_
_exptl_crystal_face_index_h
_exptl_crystal_face_index_k
_exptl_crystal_face_index_l
_exptl_crystal_face_perp_dist
_exptl_oxdiff_crystal_face_indexfrac_h
_exptl_oxdiff_crystal_face_indexfrac_k
_exptl_oxdiff_crystal_face_indexfrac_l
_exptl_oxdiff_crystal_face_x
_exptl_oxdiff_crystal_face_y
_exptl_oxdiff_crystal_face_z
-6 -3 -32 0.1281 -5.9899 -3.0627 -32.0033 -0.0100 -0.9292 -0.3515
6 3 32 0.1281 5.9899 3.0627 32.0033 0.0100 0.9292 0.3515
1 18 -24 0.1852 0.9877 18.0022 -24.0108 -0.0149 -0.0030 -0.9917
-1 -18 24 0.1852 -0.9877 -18.0022 24.0108 0.0149 0.0030 0.9917
9 -5 -21 0.1821 9.0083 -4.9325 -20.9842 0.9695 0.0689 -0.2568
-9 5 21 0.1821 -9.0083 4.9325 20.9842 -0.9695 -0.0689 0.2568
-1 20 -20 0.1717 -1.0149 19.9871 -20.0149 -0.2404 -0.0126 -0.9748
1 -20 20 0.1717 1.0149 -19.9871 20.0149 0.2404 0.0126 0.9748
-7 18 -1 0.1914 -7.0163 17.9432 -1.0217 -0.8378 -0.0759 -0.5464
7 -18 1 0.1914 7.0163 -17.9432 1.0217 0.8378 0.0759 0.5464
-2 12 -33 0.1444 -2.0045 11.9728 -33.0095 -0.0096 -0.4360 -0.9060
2 -12 33 0.1444 2.0045 -11.9728 33.0095 0.0096 0.4360 0.9060

loop_
_geom_angle_atom_site_label_1
_geom_angle_atom_site_label_2
_geom_angle_atom_site_label_3
_geom_angle
S1A Ru1A S2A 92.66(4)
S1A Ru1A Cl1A 94.14(4)
S1A Ru1A Cl2A 174.21(4)
S2A Ru1A Cl1A 87.72(4)
S2A Ru1A Cl2A 92.12(4)
Cl1A Ru1A Cl2A 89.29(4)
N2A Ru1A S1A 89.25(9)
N2A Ru1A S2A 99.76(9)
N2A Ru1A Cl1A 171.64(10)
N2A Ru1A Cl2A 86.74(9)
N2A Ru1A N1A 78.16(12)
N1A Ru1A S1A 91.45(9)
N1A Ru1A S2A 175.36(9)
N1A Ru1A Cl1A 94.10(9)
N1A Ru1A Cl2A 83.64(9)
O1A S1A Ru1A 115.64(12)
O1A S1A C11A 107.23(18)
O1A S1A C12A 107.10(19)
C11A S1A Ru1A 111.37(14)
C12A S1A Ru1A 116.69(15)
C12A S1A C11A 96.9(2)
O3A S2A Ru1A 119.30(13)
O3A S2A C1BA 105.2(2)
O3A S2A C1CA 105.1(2)
C1BA S2A Ru1A 115.04(15)
C1CA S2A Ru1A 110.84(15)
C1CA S2A C1BA 99.0(2)
S1B Ru1B Cl1B 93.27(4)
S1B Ru1B S2B 93.81(4)
S1B Ru1B Cl2B 174.60(4)
Cl1B Ru1B Cl2B 90.36(4)
S2B Ru1B Cl1B 88.28(4)
S2B Ru1B Cl2B 90.30(4)
N2B Ru1B S1B 92.54(9)
N2B Ru1B Cl1B 93.87(9)
N2B Ru1B S2B 173.18(9)
N2B Ru1B Cl2B 83.22(9)
N1B Ru1B S1B 89.38(10)
N1B Ru1B Cl1B 172.33(10)
N1B Ru1B S2B 98.74(9)
N1B Ru1B N2B 78.81(13)
N1B Ru1B Cl2B 86.53(10)
O1B S1B Ru1B 115.47(12)
O1B S1B C12B 106.9(2)
O1B S1B C11B 107.20(19)
C12B S1B Ru1B 117.80(15)
C11B S1B Ru1B 110.90(14)
C11B S1B C12B 96.6(2)
C6A N2A Ru1A 126.7(3)
C6A N2A C10A 117.9(3)
C10A N2A Ru1A 115.3(3)
C1A N1A Ru1A 124.8(3)
C1A N1A C5A 119.4(3)
C5A N1A Ru1A 115.8(2)
N2A C6A C7A 123.2(4)
N2A C10A C5A 115.5(3)
N2A C10A C9A 121.8(4)
C9A C10A C5A 122.6(4)
N1A C1A C2A 121.6(4)
N1A C5A C10A 114.5(3)
N1A C5A C14A 121.5(4)
C14A C5A C10A 123.9(4)
O3B S2B Ru1B 119.29(14)
O3B S2B C1CB 105.4(2)
O3B S2B C1BB 105.7(2)
C1CB S2B Ru1B 110.75(15)
C1CB S2B C1BB 98.5(2)
C1BB S2B Ru1B 114.80(16)
C10B N2B Ru1B 114.6(3)
C6B N2B Ru1B 127.2(3)
C6B N2B C10B 118.2(4)
C8A C9A C10A 119.3(4)
C7A C8A C9A 118.9(4)
C5B N1B Ru1B 114.3(3)
C1B N1B Ru1B 126.9(3)
C1B N1B C5B 118.7(4)
C14A C3A C2A 119.9(4)
C1A C2A C3A 119.1(4)
C6A C7A C8A 118.8(4)
C14B C3B C2B 119.1(4)
C3B C14B C5B 120.4(4)
N1B C5B C14B 120.3(4)
N1B C5B C10B 116.0(4)
C14B C5B C10B 123.7(4)
C3A C14A C5A 118.5(4)
N2B C10B C5B 115.3(4)
N2B C10B C9B 120.5(4)
C9B C10B C5B 124.1(4)
N1B C1B C2B 122.5(4)
C9B C8B C7B 119.7(4)
N2B C6B C7B 123.9(4)
C6B C7B C8B 117.8(4)
C3B C2B C1B 118.8(4)
C8B C9B C10B 119.9(4)

loop_
_geom_bond_atom_site_label_1
_geom_bond_atom_site_label_2
_geom_bond_distance
Ru1A S1A 2.2334(10)
Ru1A S2A 2.2894(10)
Ru1A Cl1A 2.4230(10)
Ru1A Cl2A 2.4311(10)
Ru1A N2A 2.077(3)
Ru1A N1A 2.085(3)
S1A O1A 1.485(3)
S1A C11A 1.790(4)
S1A C12A 1.790(4)
S2A O3A 1.487(3)
S2A C1BA 1.790(4)
S2A C1CA 1.778(4)
Ru1B S1B 2.2364(10)
Ru1B Cl1B 2.4205(10)
Ru1B S2B 2.2891(10)
Ru1B N2B 2.090(3)
Ru1B N1B 2.081(3)
Ru1B Cl2B 2.4312(10)
S1B O1B 1.477(3)
S1B C12B 1.787(4)
S1B C11B 1.785(4)
N2A C6A 1.349(5)
N2A C10A 1.355(5)
N1A C1A 1.338(5)
N1A C5A 1.356(5)
C6A C7A 1.384(5)
C10A C5A 1.476(5)
C10A C9A 1.396(6)
C1A C2A 1.375(6)
C5A C14A 1.382(6)
S2B O3B 1.479(3)
S2B C1CB 1.775(4)
S2B C1BB 1.788(5)
N2B C10B 1.368(5)
N2B C6B 1.338(5)
C9A C8A 1.386(6)
C8A C7A 1.385(6)
N1B C5B 1.366(5)
N1B C1B 1.342(5)
C3A C2A 1.379(7)
C3A C14A 1.377(6)
C3B C14B 1.372(6)
C3B C2B 1.378(6)
C14B C5B 1.394(6)
C5B C10B 1.463(6)
C10B C9B 1.388(6)
C1B C2B 1.391(6)
C8B C7B 1.382(6)
C8B C9B 1.374(6)
C6B C7B 1.375(6)
